data_7246404
loop_
_publ_author_name
'Xie, Yangbin'
'Dai, Songshan'
'Wang, Yue'
'Wang, Xi'
'Sun, Ying'
'Ju, Zhenghua'
'Fang, Ran'
'Zhang, Baoxin'
'Wu, Jincai'
'Zhang, Xiaoxiang'
'Pan, Xiaobo'

_publ_section_title
;
 Structural and mechanistic studies of excitation- and temperature-tunable
 multicolor luminescence of triarylborane
;
_journal_issue 15
_journal_name_full CrystEngComm
_journal_page_first 2204
_journal_page_last 2212
_journal_paper_doi 10.1039/D2CE01590K
_journal_volume 25
_journal_year 2023
_chemical_formula_moiety 'C32 H30 B Br'
_chemical_formula_sum 'C32 H30 B Br'
_chemical_formula_weight 505.28
_space_group_crystal_system orthorhombic
_space_group_IT_number 19
_space_group_name_Hall 'P 2ac 2ab'
_space_group_name_H-M_alt 'P 21 21 21'
_atom_sites_solution_hydrogens geom
_audit_creation_date 2023-02-27
_audit_creation_method
;
Olex2 1.2
(compiled 2018.05.29 svn.r3508 for OlexSys, GUI svn.r5506)
;
_audit_update_record
;
2023-03-01 deposited with the CCDC.	2023-03-06 downloaded from the CCDC.
;
_cell_angle_alpha 90
_cell_angle_beta 90
_cell_angle_gamma 90
_cell_formula_units_Z 4
_cell_length_a 12.19620(10)
_cell_length_b 14.59640(10)
_cell_length_c 15.1337(2)
_cell_measurement_reflns_used 8369
_cell_measurement_temperature 276.85(13)
_cell_measurement_theta_max 75.5580
_cell_measurement_theta_min 2.8930
_cell_volume 2694.11(5)
_computing_molecular_graphics 'Olex2 (Dolomanov et al., 2009)'
_computing_publication_material 'Olex2 (Dolomanov et al., 2009)'
_computing_structure_refinement 'ShelXL (Sheldrick, 2015)'
_computing_structure_solution 'SHELXT 2014/5 (Sheldrick, 2014)'
_diffrn_ambient_temperature 276.85(13)
_diffrn_measured_fraction_theta_full 0.999
_diffrn_measured_fraction_theta_max 0.984
_diffrn_measurement_device_type 'multiwire proportional'
_diffrn_measurement_method 'phi and omega scans'
_diffrn_radiation_monochromator graphite
_diffrn_radiation_type CuK\a
_diffrn_radiation_wavelength 1.54178
_diffrn_reflns_av_R_equivalents 0.0257
_diffrn_reflns_av_unetI/netI 0.0288
_diffrn_reflns_Laue_measured_fraction_full 0.999
_diffrn_reflns_Laue_measured_fraction_max 0.984
_diffrn_reflns_limit_h_max 15
_diffrn_reflns_limit_h_min -9
_diffrn_reflns_limit_k_max 17
_diffrn_reflns_limit_k_min -16
_diffrn_reflns_limit_l_max 16
_diffrn_reflns_limit_l_min -18
_diffrn_reflns_number 9665
_diffrn_reflns_point_group_measured_fraction_full 0.927
_diffrn_reflns_point_group_measured_fraction_max 0.898
_diffrn_reflns_theta_full 67.679
_diffrn_reflns_theta_max 72.000
_diffrn_reflns_theta_min 4.208
_exptl_absorpt_coefficient_mu 2.188
_exptl_absorpt_correction_T_max 1.00000
_exptl_absorpt_correction_T_min 0.41438
_exptl_absorpt_correction_type none
_exptl_crystal_colour 'clear light colourless'
_exptl_crystal_colour_lustre clear
_exptl_crystal_colour_modifier light
_exptl_crystal_colour_primary colourless
_exptl_crystal_density_diffrn 1.246
_exptl_crystal_description block
_exptl_crystal_F_000 1048
_exptl_crystal_size_max 0.2
_exptl_crystal_size_mid 0.15
_exptl_crystal_size_min 0.1
_refine_diff_density_max 0.252
_refine_diff_density_min -0.299
_refine_diff_density_rms 0.037
_refine_ls_abs_structure_details
;
 Flack x determined using 1650 quotients [(I+)-(I-)]/[(I+)+(I-)]
 (Parsons, Flack and Wagner, Acta Cryst. B69 (2013) 249-259).
;
_refine_ls_abs_structure_Flack -0.016(8)
_refine_ls_extinction_coef 0.0092(5)
_refine_ls_extinction_expression Fc^*^=kFc[1+0.001xFc^2^\l^3^/sin(2\q)]^-1/4^
_refine_ls_extinction_method 'SHELXL-2014/7 (Sheldrick 2014'
_refine_ls_goodness_of_fit_ref 1.048
_refine_ls_hydrogen_treatment constr
_refine_ls_matrix_type full
_refine_ls_number_parameters 331
_refine_ls_number_reflns 4738
_refine_ls_number_restraints 87
_refine_ls_restrained_S_all 1.072
_refine_ls_R_factor_all 0.0343
_refine_ls_R_factor_gt 0.0326
_refine_ls_shift/su_max 0.001
_refine_ls_shift/su_mean 0.000
_refine_ls_structure_factor_coef Fsqd
_refine_ls_weighting_details 'w=1/[\s^2^(Fo^2^)+(0.0605P)^2^+0.1610P] where P=(Fo^2^+2Fc^2^)/3'
_refine_ls_weighting_scheme calc
_refine_ls_wR_factor_gt 0.0918
_refine_ls_wR_factor_ref 0.0932
_reflns_Friedel_coverage 0.620
_reflns_Friedel_fraction_full 0.832
_reflns_Friedel_fraction_max 0.787
_reflns_number_gt 4464
_reflns_number_total 4738
_reflns_threshold_expression 'I > 2\s(I)'
_cod_data_source_file d2ce01590k2.cif
_cod_data_source_block na
_cod_depositor_comments 'Adding full bibliography for 7246404--7246410.cif.'
_cod_database_code 7246404
_shelx_shelxl_version_number 2014/7
_shelx_space_group_comment
;
The symmetry employed for this shelxl refinement is uniquely defined
by the following loop, which should always be used as a source of
symmetry information in preference to the above space-group names.
They are only intended as comments.
;
_shelx_estimated_absorpt_t_max 0.811
_shelx_estimated_absorpt_t_min 0.669
_olex2_refinement_description
;
1. Fixed Uiso
 At 1.2 times of:
  All C(H) groups, All C(H,H) groups
 At 1.5 times of:
  All C(H,H,H) groups
2. Restrained distances
 C25-C26B \\sim C25-C26A
 with sigma of 0.02
 C27B-C28 \\sim C27A-C28
 with sigma of 0.02
3. Rigid bond restraints
 C26B, C27B
 with sigma for 1-2 distances of 0.01 and sigma for 1-3 distances of 0.02
4. Rigid body (RIGU) restrains
 B1, C29, C30, C25, C26B, C28, C27B, C32B
 with sigma for 1-2 distances of 0.001 and sigma for 1-3 distances of 0.002
 B1, C25, C28, C29, C30, C26A, C27A, C32A
 with sigma for 1-2 distances of 0.001 and sigma for 1-3 distances of 0.002
5. Others
 Sof(C26B)=Sof(H26B)=Sof(C27B)=Sof(H28A)=Sof(C32B)=Sof(H32A)=Sof(H32B)=
 Sof(H32C)=1-FVAR(1)
 Sof(H28)=Sof(C26A)=Sof(H26A)=Sof(C27A)=Sof(C32A)=Sof(H32D)=Sof(H32E)=
 Sof(H32F)=FVAR(1)
6.a Aromatic/amide H refined with riding coordinates:
 C26B(H26B), C28(H28A), C28(H28), C19(H19), C17(H17), C11(H11), C1(H1),
 C12(H12), C5(H5), C13(H13), C2(H2), C4(H4), C3(H3), C26A(H26A)
6.b Fitted hexagon refined as free rotating group:
 C25(C26B,C27B,C28,C29,C30)
6.c Idealised Me refined as rotating group:
 C22(H22A,H22B,H22C), C33(H33A,H33B,H33C), C31(H31A,H31B,H31C), C23(H23A,H23B,
 H23C), C21(H21A,H21B,H21C), C32B(H32A,H32B,H32C), C32A(H32D,H32E,H32F)
;
_olex2_submission_special_instructions 'No special instructions were received'

loop_
_space_group_symop_operation_xyz
'x, y, z'
'-x+1/2, -y, z+1/2'
'-x, y+1/2, -z+1/2'
'x+1/2, -y+1/2, -z'

loop_
_atom_site_label
_atom_site_type_symbol
_atom_site_fract_x
_atom_site_fract_y
_atom_site_fract_z
_atom_site_U_iso_or_equiv
_atom_site_adp_type
_atom_site_occupancy
_atom_site_site_symmetry_order
_atom_site_calc_flag
_atom_site_refinement_flags_posn
_atom_site_refinement_flags_adp
_atom_site_refinement_flags_occupancy
_atom_site_disorder_assembly
_atom_site_disorder_group
Br1 Br -0.97821(4) -0.20068(3) -0.82857(3) 0.07874(18) Uani 1 1 d . . . . .
C9 C -0.8632(2) -0.32656(19) -0.71650(19) 0.0479(6) Uani 1 1 d . . . . .
C6 C -0.7709(2) -0.0930(2) -0.5914(2) 0.0528(7) Uani 1 1 d . . . . .
C10 C -0.8277(2) -0.41550(19) -0.6920(2) 0.0494(6) Uani 1 1 d . . . . .
C25 C -0.6629(2) -0.58922(16) -0.56029(15) 0.0614(7) Uani 1 1 d D U . . .
C26B C -0.5811(3) -0.6555(2) -0.5635(2) 0.074(2) Uani 0.75(3) 1 d DG U P A 2
H26B H -0.5804 -0.7028 -0.5223 0.089 Uiso 0.75(3) 1 calc R . P A 2
C27B C -0.5004(3) -0.6510(2) -0.6281(3) 0.078(3) Uani 0.75(3) 1 d DG U P A 2
C28 C -0.5014(2) -0.5803(2) -0.68967(19) 0.0757(9) Uani 1 1 d DG U . A .
H28A H -0.4474 -0.5773 -0.7330 0.091 Uiso 0.75(3) 1 calc R . P A 2
H28 H -0.4518 -0.5785 -0.7363 0.091 Uiso 0.25(3) 1 calc R . P A 1
C29 C -0.58320(17) -0.51406(14) -0.68650(14) 0.0606(7) Uani 1 1 d G U . A .
C30 C -0.66393(16) -0.51852(13) -0.62181(14) 0.0523(6) Uani 1 1 d G U . A .
C15 C -0.7588(2) -0.3832(2) -0.52093(19) 0.0484(6) Uani 1 1 d . . . . .
C19 C -0.6729(3) -0.3013(2) -0.4000(2) 0.0585(7) Uani 1 1 d . . . . .
H19 H -0.6101 -0.2764 -0.3748 0.070 Uiso 1 1 calc R . . . .
C16 C -0.8590(3) -0.3741(2) -0.4763(2) 0.0565(7) Uani 1 1 d . . . . .
C20 C -0.6646(2) -0.3455(2) -0.4812(2) 0.0520(6) Uani 1 1 d . . . . .
C14 C -0.9355(3) -0.3184(2) -0.7878(2) 0.0538(7) Uani 1 1 d . . . . .
C8 C -0.8265(2) -0.24565(19) -0.6720(2) 0.0528(6) Uani 1 1 d . . . . .
C17 C -0.8626(3) -0.3305(3) -0.3942(2) 0.0641(8) Uani 1 1 d . . . . .
H17 H -0.9293 -0.3267 -0.3646 0.077 Uiso 1 1 calc R . . . .
C11 C -0.8684(3) -0.4903(2) -0.7401(2) 0.0608(8) Uani 1 1 d . . . . .
H11 H -0.8432 -0.5488 -0.7264 0.073 Uiso 1 1 calc R . . . .
C18 C -0.7715(3) -0.2931(2) -0.3556(2) 0.0632(8) Uani 1 1 d . . . . .
C1 C -0.7444(4) -0.0138(2) -0.6382(3) 0.0757(10) Uani 1 1 d . . . . .
H1 H -0.7457 -0.0139 -0.6997 0.091 Uiso 1 1 calc R . . . .
C7 C -0.7994(3) -0.1760(2) -0.6364(2) 0.0577(7) Uani 1 1 d . . . . .
C12 C -0.9442(3) -0.4804(2) -0.8070(3) 0.0703(9) Uani 1 1 d . . . . .
H12 H -0.9726 -0.5317 -0.8353 0.084 Uiso 1 1 calc R . . . .
C22 C -0.9653(3) -0.4135(3) -0.5109(3) 0.0815(11) Uani 1 1 d . . . . .
H22A H -0.9891 -0.3788 -0.5613 0.122 Uiso 1 1 calc GR . . . .
H22B H -1.0202 -0.4106 -0.4655 0.122 Uiso 1 1 calc GR . . . .
H22C H -0.9541 -0.4762 -0.5279 0.122 Uiso 1 1 calc GR . . . .
C5 C -0.7686(3) -0.0903(3) -0.5003(2) 0.0658(8) Uani 1 1 d . . . . .
H5 H -0.7861 -0.1424 -0.4678 0.079 Uiso 1 1 calc R . . . .
B1 B -0.7506(3) -0.4364(2) -0.6112(2) 0.0471(6) Uani 1 1 d . U . . .
C33 C -0.5794(4) -0.4410(3) -0.7562(3) 0.0838(12) Uani 1 1 d . . . . .
H33A H -0.6365 -0.4516 -0.7987 0.126 Uiso 1 1 calc GR . . A .
H33B H -0.5095 -0.4426 -0.7853 0.126 Uiso 1 1 calc GR . . . .
H33C H -0.5897 -0.3821 -0.7293 0.126 Uiso 1 1 calc GR . . . .
C13 C -0.9776(3) -0.3939(2) -0.8316(2) 0.0641(7) Uani 1 1 d . . . . .
H13 H -1.0279 -0.3862 -0.8772 0.077 Uiso 1 1 calc R . . . .
C2 C -0.7163(4) 0.0650(3) -0.5927(4) 0.0893(13) Uani 1 1 d . . . . .
H2 H -0.6973 0.1174 -0.6242 0.107 Uiso 1 1 calc R . . . .
C31 C -0.7494(4) -0.6009(3) -0.4908(3) 0.0888(13) Uani 1 1 d . . . . .
H31A H -0.7468 -0.5501 -0.4506 0.133 Uiso 1 1 calc GR . . . .
H31B H -0.7366 -0.6568 -0.4590 0.133 Uiso 1 1 calc GR . . . .
H31C H -0.8203 -0.6033 -0.5184 0.133 Uiso 1 1 calc GR . . . .
C23 C -0.7773(4) -0.2420(4) -0.2692(2) 0.0906(13) Uani 1 1 d . . . . .
H23A H -0.7051 -0.2226 -0.2524 0.136 Uiso 1 1 calc GR . . . .
H23B H -0.8068 -0.2815 -0.2244 0.136 Uiso 1 1 calc GR . . . .
H23C H -0.8238 -0.1894 -0.2758 0.136 Uiso 1 1 calc GR . . . .
C4 C -0.7403(4) -0.0099(3) -0.4569(3) 0.0836(11) Uani 1 1 d . . . . .
H4 H -0.7379 -0.0087 -0.3955 0.100 Uiso 1 1 calc R . . . .
C3 C -0.7159(4) 0.0674(3) -0.5037(4) 0.0875(13) Uani 1 1 d . . . . .
H3 H -0.6991 0.1216 -0.4742 0.105 Uiso 1 1 calc R . . . .
C21 C -0.5533(3) -0.3487(3) -0.5242(3) 0.0762(10) Uani 1 1 d . . . . .
H21A H -0.5276 -0.4109 -0.5257 0.114 Uiso 1 1 calc GR . . . .
H21B H -0.5029 -0.3118 -0.4910 0.114 Uiso 1 1 calc GR . . . .
H21C H -0.5585 -0.3256 -0.5834 0.114 Uiso 1 1 calc GR . . . .
C32B C -0.4000(11) -0.7170(9) -0.6377(12) 0.107(3) Uani 0.75(3) 1 d . U P A 2
H32A H -0.3443 -0.6999 -0.5961 0.161 Uiso 0.75(3) 1 calc GR . P A 2
H32B H -0.3712 -0.7128 -0.6966 0.161 Uiso 0.75(3) 1 calc GR . P A 2
H32C H -0.4231 -0.7788 -0.6264 0.161 Uiso 0.75(3) 1 calc GR . P A 2
C26A C -0.5719(19) -0.6569(13) -0.577(2) 0.080(6) Uani 0.25(3) 1 d D U P A 1
H26A H -0.5768 -0.7118 -0.5456 0.096 Uiso 0.25(3) 1 calc R . P A 1
C27A C -0.490(3) -0.6490(13) -0.6269(13) 0.077(6) Uani 0.25(3) 1 d D U P A 1
C32A C -0.428(3) -0.735(2) -0.608(3) 0.089(6) Uani 0.25(3) 1 d . U P A 1
H32D H -0.4765 -0.7866 -0.6122 0.134 Uiso 0.25(3) 1 calc GR . P A 1
H32E H -0.3979 -0.7321 -0.5493 0.134 Uiso 0.25(3) 1 calc GR . P A 1
H32F H -0.3694 -0.7417 -0.6498 0.134 Uiso 0.25(3) 1 calc GR . P A 1

loop_
_atom_site_aniso_label
_atom_site_aniso_U_11
_atom_site_aniso_U_22
_atom_site_aniso_U_33
_atom_site_aniso_U_23
_atom_site_aniso_U_13
_atom_site_aniso_U_12
Br1 0.0959(3) 0.0662(2) 0.0742(3) 0.01552(18) -0.0034(2) 0.0259(2)
C9 0.0510(14) 0.0415(13) 0.0511(14) -0.0011(11) 0.0055(12) 0.0029(11)
C6 0.0501(14) 0.0394(13) 0.0688(17) 0.0014(13) -0.0003(13) 0.0019(12)
C10 0.0513(14) 0.0401(13) 0.0569(16) -0.0006(12) -0.0004(12) -0.0006(11)
C25 0.0789(17) 0.0413(12) 0.0640(16) 0.0051(11) -0.0202(14) -0.0022(12)
C26B 0.095(3) 0.044(2) 0.083(3) -0.007(2) -0.035(2) 0.011(2)
C27B 0.086(4) 0.058(3) 0.091(3) -0.019(3) -0.032(3) 0.016(3)
C28 0.0735(18) 0.0676(16) 0.0862(19) -0.0176(14) -0.0135(15) 0.0188(14)
C29 0.0639(14) 0.0559(15) 0.0620(16) -0.0027(13) -0.0027(12) 0.0064(12)
C30 0.0564(13) 0.0430(12) 0.0575(13) 0.0017(10) -0.0096(11) 0.0022(11)
C15 0.0468(13) 0.0483(14) 0.0501(14) 0.0097(12) -0.0005(12) -0.0008(12)
C19 0.0655(17) 0.0545(16) 0.0554(15) 0.0011(14) -0.0073(13) -0.0026(15)
C16 0.0494(14) 0.0604(17) 0.0597(16) 0.0107(14) 0.0041(13) 0.0013(13)
C20 0.0527(15) 0.0479(14) 0.0555(15) 0.0049(12) -0.0023(12) -0.0025(12)
C14 0.0572(15) 0.0528(16) 0.0513(14) 0.0038(12) 0.0036(12) 0.0117(13)
C8 0.0548(14) 0.0411(13) 0.0624(16) 0.0016(13) 0.0051(14) 0.0026(11)
C17 0.0611(17) 0.072(2) 0.0590(17) 0.0111(15) 0.0143(15) 0.0092(16)
C11 0.0679(18) 0.0437(15) 0.0709(19) -0.0035(14) -0.0106(16) -0.0020(14)
C18 0.081(2) 0.0595(17) 0.0494(14) 0.0049(14) 0.0015(14) 0.0085(17)
C1 0.098(3) 0.0533(17) 0.076(2) 0.0112(17) -0.006(2) -0.0068(19)
C7 0.0580(16) 0.0450(15) 0.0701(18) 0.0002(14) -0.0014(15) 0.0054(13)
C12 0.075(2) 0.0584(18) 0.077(2) -0.0123(16) -0.0161(17) -0.0033(16)
C22 0.0491(17) 0.113(3) 0.083(2) 0.002(2) 0.0089(17) -0.014(2)
C5 0.0688(19) 0.0616(19) 0.0669(19) 0.0041(16) 0.0036(16) -0.0023(16)
B1 0.0474(14) 0.0392(13) 0.0548(16) 0.0084(12) 0.0023(13) -0.0060(12)
C33 0.088(3) 0.087(3) 0.076(2) 0.019(2) 0.026(2) 0.009(2)
C13 0.0637(16) 0.0719(19) 0.0568(16) -0.0006(15) -0.0120(17) 0.0042(16)
C2 0.108(3) 0.0461(19) 0.114(3) 0.008(2) -0.014(3) -0.011(2)
C31 0.098(3) 0.075(3) 0.094(3) 0.037(2) -0.005(3) -0.018(2)
C23 0.112(3) 0.099(3) 0.060(2) -0.012(2) 0.011(2) 0.009(3)
C4 0.087(2) 0.087(3) 0.077(2) -0.018(2) -0.001(2) 0.000(2)
C3 0.092(3) 0.057(2) 0.114(4) -0.021(2) -0.012(2) -0.0044(19)
C21 0.0535(18) 0.087(3) 0.088(3) -0.018(2) 0.0057(17) -0.0191(18)
C32B 0.106(5) 0.076(5) 0.140(8) -0.020(5) -0.025(4) 0.038(4)
C26A 0.091(7) 0.059(6) 0.090(9) -0.005(6) -0.025(7) 0.015(6)
C27A 0.084(7) 0.061(7) 0.086(8) -0.020(7) -0.029(6) 0.009(6)
C32A 0.095(10) 0.069(7) 0.103(14) -0.006(7) -0.011(8) 0.021(7)

loop_
_atom_type_symbol
_atom_type_description
_atom_type_scat_dispersion_real
_atom_type_scat_dispersion_imag
_atom_type_scat_source
C C 0.0181 0.0091 'International Tables Vol C Tables 4.2.6.8 and 6.1.1.4'
H H 0.0000 0.0000 'International Tables Vol C Tables 4.2.6.8 and 6.1.1.4'
B B 0.0090 0.0039 'International Tables Vol C Tables 4.2.6.8 and 6.1.1.4'
Br Br -0.6763 1.2805 'International Tables Vol C Tables 4.2.6.8 and 6.1.1.4'

loop_
_geom_angle_atom_site_label_1
_geom_angle_atom_site_label_2
_geom_angle_atom_site_label_3
_geom_angle
_geom_angle_site_symmetry_1
_geom_angle_site_symmetry_3
_geom_angle_publ_flag
C10 C9 C8 122.5(3) . . ?
C14 C9 C10 118.2(3) . . ?
C14 C9 C8 119.3(3) . . ?
C1 C6 C7 121.1(3) . . ?
C5 C6 C1 118.6(3) . . ?
C5 C6 C7 120.3(3) . . ?
C9 C10 B1 124.3(3) . . ?
C11 C10 C9 118.0(3) . . ?
C11 C10 B1 117.6(3) . . ?
C26B C25 C30 120.0 . . ?
C26B C25 C31 116.8(2) . . ?
C30 C25 C31 123.2(2) . . ?
C30 C25 C26A 112.6(12) . . ?
C31 C25 C26A 124.0(12) . . ?
C25 C26B H26B 120.0 . . ?
C27B C26B C25 120.0 . . ?
C27B C26B H26B 120.0 . . ?
C26B C27B C32B 126.2(9) . . ?
C28 C27B C26B 120.0 . . ?
C28 C27B C32B 113.7(9) . . ?
C27B C28 H28A 120.0 . . ?
C27B C28 C29 120.0 . . ?
C29 C28 H28A 120.0 . . ?
C29 C28 H28 118.3 . . ?
C27A C28 H28 118.3 . . ?
C27A C28 C29 123.4(10) . . ?
C28 C29 C33 116.6(2) . . ?
C30 C29 C28 120.0 . . ?
C30 C29 C33 123.4(2) . . ?
C25 C30 B1 119.55(17) . . ?
C29 C30 C25 120.0 . . ?
C29 C30 B1 120.11(16) . . ?
C16 C15 C20 117.9(3) . . ?
C16 C15 B1 121.3(3) . . ?
C20 C15 B1 120.7(3) . . ?
C20 C19 H19 118.9 . . ?
C18 C19 H19 118.9 . . ?
C18 C19 C20 122.2(3) . . ?
C15 C16 C22 123.0(3) . . ?
C17 C16 C15 119.9(3) . . ?
C17 C16 C22 117.0(3) . . ?
C15 C20 C21 122.6(3) . . ?
C19 C20 C15 119.9(3) . . ?
C19 C20 C21 117.5(3) . . ?
C9 C14 Br1 120.0(2) . . ?
C13 C14 Br1 117.6(2) . . ?
C13 C14 C9 122.4(3) . . ?
C7 C8 C9 177.2(3) . . ?
C16 C17 H17 118.8 . . ?
C18 C17 C16 122.4(3) . . ?
C18 C17 H17 118.8 . . ?
C10 C11 H11 118.8 . . ?
C12 C11 C10 122.4(3) . . ?
C12 C11 H11 118.8 . . ?
C19 C18 C23 120.3(4) . . ?
C17 C18 C19 117.7(3) . . ?
C17 C18 C23 121.9(3) . . ?
C6 C1 H1 120.2 . . ?
C2 C1 C6 119.6(4) . . ?
C2 C1 H1 120.2 . . ?
C8 C7 C6 177.6(4) . . ?
C11 C12 H12 120.2 . . ?
C13 C12 C11 119.5(3) . . ?
C13 C12 H12 120.2 . . ?
C16 C22 H22A 109.5 . . ?
C16 C22 H22B 109.5 . . ?
C16 C22 H22C 109.5 . . ?
H22A C22 H22B 109.5 . . ?
H22A C22 H22C 109.5 . . ?
H22B C22 H22C 109.5 . . ?
C6 C5 H5 120.0 . . ?
C6 C5 C4 120.1(4) . . ?
C4 C5 H5 120.0 . . ?
C10 B1 C30 117.4(2) . . ?
C10 B1 C15 122.8(3) . . ?
C15 B1 C30 119.7(2) . . ?
C29 C33 H33A 109.5 . . ?
C29 C33 H33B 109.5 . . ?
C29 C33 H33C 109.5 . . ?
H33A C33 H33B 109.5 . . ?
H33A C33 H33C 109.5 . . ?
H33B C33 H33C 109.5 . . ?
C14 C13 H13 120.3 . . ?
C12 C13 C14 119.3(3) . . ?
C12 C13 H13 120.3 . . ?
C1 C2 H2 119.3 . . ?
C3 C2 C1 121.3(4) . . ?
C3 C2 H2 119.3 . . ?
C25 C31 H31A 109.5 . . ?
C25 C31 H31B 109.5 . . ?
C25 C31 H31C 109.5 . . ?
H31A C31 H31B 109.5 . . ?
H31A C31 H31C 109.5 . . ?
H31B C31 H31C 109.5 . . ?
C18 C23 H23A 109.5 . . ?
C18 C23 H23B 109.5 . . ?
C18 C23 H23C 109.5 . . ?
H23A C23 H23B 109.5 . . ?
H23A C23 H23C 109.5 . . ?
H23B C23 H23C 109.5 . . ?
C5 C4 H4 119.7 . . ?
C3 C4 C5 120.6(4) . . ?
C3 C4 H4 119.7 . . ?
C2 C3 C4 119.7(4) . . ?
C2 C3 H3 120.1 . . ?
C4 C3 H3 120.1 . . ?
C20 C21 H21A 109.5 . . ?
C20 C21 H21B 109.5 . . ?
C20 C21 H21C 109.5 . . ?
H21A C21 H21B 109.5 . . ?
H21A C21 H21C 109.5 . . ?
H21B C21 H21C 109.5 . . ?
C27B C32B H32A 109.5 . . ?
C27B C32B H32B 109.5 . . ?
C27B C32B H32C 109.5 . . ?
H32A C32B H32B 109.5 . . ?
H32A C32B H32C 109.5 . . ?
H32B C32B H32C 109.5 . . ?
C25 C26A H26A 115.7 . . ?
C27A C26A C25 128.5(19) . . ?
C27A C26A H26A 115.7 . . ?
C28 C27A C32A 142(3) . . ?
C26A C27A C28 113.5(19) . . ?
C26A C27A C32A 102(2) . . ?
C27A C32A H32D 109.5 . . ?
C27A C32A H32E 109.5 . . ?
C27A C32A H32F 109.5 . . ?
H32D C32A H32E 109.5 . . ?
H32D C32A H32F 109.5 . . ?
H32E C32A H32F 109.5 . . ?

loop_
_geom_bond_atom_site_label_1
_geom_bond_atom_site_label_2
_geom_bond_distance
_geom_bond_site_symmetry_2
_geom_bond_publ_flag
Br1 C14 1.899(3) . ?
C9 C10 1.418(4) . ?
C9 C14 1.399(4) . ?
C9 C8 1.431(4) . ?
C6 C1 1.394(5) . ?
C6 C7 1.433(4) . ?
C6 C5 1.381(5) . ?
C10 C11 1.403(4) . ?
C10 B1 1.572(4) . ?
C25 C26B 1.3900 . ?
C25 C30 1.3900 . ?
C25 C31 1.500(5) . ?
C25 C26A 1.506(19) . ?
C26B H26B 0.9300 . ?
C26B C27B 1.3900 . ?
C27B C28 1.3900 . ?
C27B C32B 1.564(8) . ?
C28 H28A 0.9300 . ?
C28 H28 0.9300 . ?
C28 C29 1.3900 . ?
C28 C27A 1.389(16) . ?
C29 C30 1.3900 . ?
C29 C33 1.501(4) . ?
C30 B1 1.607(4) . ?
C15 C16 1.402(4) . ?
C15 C20 1.409(4) . ?
C15 B1 1.575(4) . ?
C19 H19 0.9300 . ?
C19 C20 1.392(4) . ?
C19 C18 1.382(5) . ?
C16 C17 1.398(5) . ?
C16 C22 1.512(5) . ?
C20 C21 1.506(5) . ?
C14 C13 1.384(5) . ?
C8 C7 1.196(5) . ?
C17 H17 0.9300 . ?
C17 C18 1.368(5) . ?
C11 H11 0.9300 . ?
C11 C12 1.379(5) . ?
C18 C23 1.507(5) . ?
C1 H1 0.9300 . ?
C1 C2 1.384(6) . ?
C12 H12 0.9300 . ?
C12 C13 1.378(5) . ?
C22 H22A 0.9600 . ?
C22 H22B 0.9600 . ?
C22 H22C 0.9600 . ?
C5 H5 0.9300 . ?
C5 C4 1.389(6) . ?
C33 H33A 0.9600 . ?
C33 H33B 0.9600 . ?
C33 H33C 0.9600 . ?
C13 H13 0.9300 . ?
C2 H2 0.9300 . ?
C2 C3 1.349(7) . ?
C31 H31A 0.9600 . ?
C31 H31B 0.9600 . ?
C31 H31C 0.9600 . ?
C23 H23A 0.9600 . ?
C23 H23B 0.9600 . ?
C23 H23C 0.9600 . ?
C4 H4 0.9300 . ?
C4 C3 1.364(7) . ?
C3 H3 0.9300 . ?
C21 H21A 0.9600 . ?
C21 H21B 0.9600 . ?
C21 H21C 0.9600 . ?
C32B H32A 0.9600 . ?
C32B H32B 0.9600 . ?
C32B H32C 0.9600 . ?
C26A H26A 0.9300 . ?
C26A C27A 1.26(3) . ?
C27A C32A 1.49(3) . ?
C32A H32D 0.9600 . ?
C32A H32E 0.9600 . ?
C32A H32F 0.9600 . ?

loop_
_geom_torsion_atom_site_label_1
_geom_torsion_atom_site_label_2
_geom_torsion_atom_site_label_3
_geom_torsion_atom_site_label_4
_geom_torsion
_geom_torsion_site_symmetry_1
_geom_torsion_site_symmetry_2
_geom_torsion_site_symmetry_3
_geom_torsion_site_symmetry_4
_geom_torsion_publ_flag
Br1 C14 C13 C12 176.7(3) . . . . ?
C9 C10 C11 C12 -2.9(5) . . . . ?
C9 C10 B1 C30 -144.6(3) . . . . ?
C9 C10 B1 C15 37.9(4) . . . . ?
C9 C14 C13 C12 -2.7(5) . . . . ?
C6 C1 C2 C3 -1.3(8) . . . . ?
C6 C5 C4 C3 0.9(6) . . . . ?
C10 C9 C14 Br1 -175.9(2) . . . . ?
C10 C9 C14 C13 3.5(5) . . . . ?
C10 C11 C12 C13 3.7(6) . . . . ?
C25 C26B C27B C28 0.0 . . . . ?
C25 C26B C27B C32B 176.8(8) . . . . ?
C25 C30 B1 C10 -125.0(3) . . . . ?
C25 C30 B1 C15 52.5(3) . . . . ?
C25 C26A C27A C28 -18(4) . . . . ?
C25 C26A C27A C32A 176(3) . . . . ?
C26B C25 C30 C29 0.0 . . . . ?
C26B C25 C30 B1 -173.3(3) . . . . ?
C26B C27B C28 C29 0.0 . . . . ?
C27B C28 C29 C30 0.0 . . . . ?
C27B C28 C29 C33 -179.0(3) . . . . ?
C28 C29 C30 C25 0.0 . . . . ?
C28 C29 C30 B1 173.3(3) . . . . ?
C29 C28 C27A C26A 13(3) . . . . ?
C29 C28 C27A C32A 171(4) . . . . ?
C29 C30 B1 C10 61.7(3) . . . . ?
C29 C30 B1 C15 -120.8(2) . . . . ?
C30 C25 C26B C27B 0.0 . . . . ?
C30 C25 C26A C27A 13(3) . . . . ?
C15 C16 C17 C18 2.0(5) . . . . ?
C16 C15 C20 C19 0.2(4) . . . . ?
C16 C15 C20 C21 -178.2(3) . . . . ?
C16 C15 B1 C10 51.6(4) . . . . ?
C16 C15 B1 C30 -125.8(3) . . . . ?
C16 C17 C18 C19 -1.3(5) . . . . ?
C16 C17 C18 C23 176.8(3) . . . . ?
C20 C15 C16 C17 -1.3(4) . . . . ?
C20 C15 C16 C22 -178.4(3) . . . . ?
C20 C15 B1 C10 -130.3(3) . . . . ?
C20 C15 B1 C30 52.2(4) . . . . ?
C20 C19 C18 C17 0.1(5) . . . . ?
C20 C19 C18 C23 -178.1(3) . . . . ?
C14 C9 C10 C11 -0.7(4) . . . . ?
C14 C9 C10 B1 -177.4(3) . . . . ?
C8 C9 C10 C11 -179.8(3) . . . . ?
C8 C9 C10 B1 3.5(5) . . . . ?
C8 C9 C14 Br1 3.3(4) . . . . ?
C8 C9 C14 C13 -177.4(3) . . . . ?
C11 C10 B1 C30 38.7(4) . . . . ?
C11 C10 B1 C15 -138.8(3) . . . . ?
C11 C12 C13 C14 -0.9(6) . . . . ?
C18 C19 C20 C15 0.4(5) . . . . ?
C18 C19 C20 C21 178.9(3) . . . . ?
C1 C6 C5 C4 -0.1(5) . . . . ?
C1 C2 C3 C4 2.1(8) . . . . ?
C7 C6 C1 C2 -179.4(4) . . . . ?
C7 C6 C5 C4 179.6(4) . . . . ?
C22 C16 C17 C18 179.2(4) . . . . ?
C5 C6 C1 C2 0.2(6) . . . . ?
C5 C4 C3 C2 -1.9(8) . . . . ?
B1 C10 C11 C12 174.1(3) . . . . ?
B1 C15 C16 C17 176.8(3) . . . . ?
B1 C15 C16 C22 -0.3(5) . . . . ?
B1 C15 C20 C19 -178.0(3) . . . . ?
B1 C15 C20 C21 3.7(5) . . . . ?
C33 C29 C30 C25 179.0(3) . . . . ?
C33 C29 C30 B1 -7.8(3) . . . . ?
C31 C25 C26B C27B 177.7(3) . . . . ?
C31 C25 C30 C29 -177.5(3) . . . . ?
C31 C25 C30 B1 9.2(4) . . . . ?
C31 C25 C26A C27A -172(2) . . . . ?
C32B C27B C28 C29 -177.1(7) . . . . ?
C26A C25 C30 C29 -2.9(12) . . . . ?
C26A C25 C30 B1 -176.2(11) . . . . ?
C27A C28 C29 C30 -5.0(17) . . . . ?
C27A C28 C29 C33 176.0(16) . . . . ?
